data_1554874
loop_
_publ_author_name
'Guo, Cui'
'Wang, Pei'
'Lin, Xiuping'
'Salendra, Limbadri'
'Kong, Fandong'
'Liao, Shengrong'
'Yang, Bin'
'Zhou, Xuefeng'
'Wang, Junfeng'
'Liu, Yonghong'

_publ_section_title
;
 Phloroglucinol heterodimers and bis-indolyl alkaloids from the
 sponge-derived fungus Aspergillus sp. SCSIO 41018
;
_journal_issue 17
_journal_name_full 'Organic Chemistry Frontiers'
_journal_page_first 3053
_journal_paper_doi 10.1039/C9QO00351G
_journal_volume 6
_journal_year 2019
_chemical_absolute_configuration ad
_chemical_formula_moiety 'C23 H30 O8'
_chemical_formula_sum 'C23 H30 O8'
_chemical_formula_weight 434.47
_space_group_crystal_system orthorhombic
_space_group_IT_number 19
_space_group_name_Hall 'P 2ac 2ab'
_space_group_name_H-M_alt 'P 21 21 21'
_atom_sites_solution_hydrogens geom
_atom_sites_solution_primary dual
_audit_creation_date 2018-07-09
_audit_creation_method
;
Olex2 1.2
(compiled 2018.05.29 svn.r3508 for OlexSys, GUI svn.r5506)
;
_cell_angle_alpha 90
_cell_angle_beta 90
_cell_angle_gamma 90
_cell_formula_units_Z 4
_cell_length_a 8.00290(10)
_cell_length_b 15.3468(3)
_cell_length_c 17.8042(3)
_cell_measurement_reflns_used 6079
_cell_measurement_temperature 299.44(10)
_cell_measurement_theta_max 73.6560
_cell_measurement_theta_min 4.9720
_cell_volume 2186.69(6)
_computing_cell_refinement 'CrysAlisPro 1.171.39.33c (Rigaku OD, 2017)'
_computing_data_collection 'CrysAlisPro 1.171.39.33c (Rigaku OD, 2017)'
_computing_data_reduction 'CrysAlisPro 1.171.39.33c (Rigaku OD, 2017)'
_computing_molecular_graphics 'Olex2 (Dolomanov et al., 2009)'
_computing_publication_material 'Olex2 (Dolomanov et al., 2009)'
_computing_structure_refinement 'ShelXL (Sheldrick, 2015)'
_computing_structure_solution 'ShelXT (Sheldrick, 2015)'
_diffrn_ambient_environment air
_diffrn_ambient_temperature 299.44(10)
_diffrn_detector 'CCD plate'
_diffrn_measured_fraction_theta_full 0.999
_diffrn_measured_fraction_theta_max 0.980
_diffrn_measurement_details
;
List of Runs (angles in degrees, time in seconds):

  # Type    Start    End  Width  t~exp~   \w     \q     \k     \f   Frames
--------------------------------------------------------------------------
  1  \w    -28.00   3.00   0.50    1.00    --    0.00 -82.00 -60.00   62
  2  \w    -26.00  18.00   0.50    1.00    --    0.00 -82.00-120.00   88
  3  \w    -33.00  23.00   0.50    1.00    --    0.00 -82.00  60.00  112
  4  \w     74.00 122.00   0.50    6.32    --   95.20  15.00 120.00   96
  5  \w    158.00 184.00   0.50    6.32    --   95.20  30.00 120.00   52
  6  \w    115.00 181.00   0.50    6.32    --   95.20  82.00  90.00  132
  7  \w      6.00 109.00   0.50    6.32    --   95.20 -45.00-180.00  206
  8  \w     91.00 116.00   0.50    6.32    --   95.20 -77.00 120.00   50
  9  \w      6.00  43.00   0.50    6.32    --   95.20 -77.00 120.00   74
 10  \w     94.00 120.00   0.50    6.32    --   95.20  30.00 120.00   52
 11  \w    135.00 172.00   0.50    6.32    --   95.20  15.00 120.00   74
 12  \w     92.00 184.00   0.50    6.32    --   95.20  15.00  30.00  184
 13  \w      7.00 104.00   0.50    6.32    --   95.20 -30.00-180.00  194
;
_diffrn_measurement_device 'four-circle diffractometer'
_diffrn_measurement_device_type 'XtaLAB AFC12 (RINC): Kappa single'
_diffrn_measurement_method '\w scans'
_diffrn_orient_matrix_type 'CrysAlisPro convention (1999,Acta A55,543-557)'
_diffrn_orient_matrix_UB_11 0.0186018000
_diffrn_orient_matrix_UB_12 -0.0487441000
_diffrn_orient_matrix_UB_13 0.0751672000
_diffrn_orient_matrix_UB_21 0.1678811000
_diffrn_orient_matrix_UB_22 -0.0380590000
_diffrn_orient_matrix_UB_23 -0.0267396000
_diffrn_orient_matrix_UB_31 0.0922916000
_diffrn_orient_matrix_UB_32 0.0790825000
_diffrn_orient_matrix_UB_33 0.0335031000
_diffrn_radiation_monochromator mirror
_diffrn_radiation_probe x-ray
_diffrn_radiation_type CuK\a
_diffrn_radiation_wavelength 1.54184
_diffrn_reflns_av_R_equivalents 0.0242
_diffrn_reflns_av_unetI/netI 0.0262
_diffrn_reflns_Laue_measured_fraction_full 0.999
_diffrn_reflns_Laue_measured_fraction_max 0.980
_diffrn_reflns_limit_h_max 9
_diffrn_reflns_limit_h_min -9
_diffrn_reflns_limit_k_max 18
_diffrn_reflns_limit_k_min -9
_diffrn_reflns_limit_l_max 21
_diffrn_reflns_limit_l_min -21
_diffrn_reflns_number 11698
_diffrn_reflns_point_group_measured_fraction_full 0.997
_diffrn_reflns_point_group_measured_fraction_max 0.962
_diffrn_reflns_theta_full 67.684
_diffrn_reflns_theta_max 74.482
_diffrn_reflns_theta_min 4.968
_diffrn_source 'Rotating-anode X-ray tube'
_diffrn_source_type 'Rigaku (Cu) X-ray Source'
_exptl_absorpt_coefficient_mu 0.827
_exptl_absorpt_correction_T_max 1.00000
_exptl_absorpt_correction_T_min 0.82228
_exptl_absorpt_correction_type multi-scan
_exptl_absorpt_process_details
;
CrysAlisPro 1.171.39.33c (Rigaku Oxford Diffraction, 2017)
Empirical absorption correction using spherical harmonics,
 implemented in SCALE3 ABSPACK scaling algorithm.
;
_exptl_crystal_colour 'clear light colourless'
_exptl_crystal_colour_lustre clear
_exptl_crystal_colour_modifier light
_exptl_crystal_colour_primary colourless
_exptl_crystal_density_diffrn 1.320
_exptl_crystal_description block
_exptl_crystal_F_000 928
_exptl_crystal_size_max 0.2
_exptl_crystal_size_mid 0.1
_exptl_crystal_size_min 0.06
_refine_diff_density_max 0.136
_refine_diff_density_min -0.192
_refine_diff_density_rms 0.046
_refine_ls_abs_structure_details
;
 Flack x determined using 1599 quotients [(I+)-(I-)]/[(I+)+(I-)]
 (Parsons, Flack and Wagner, Acta Cryst. B69 (2013) 249-259).
;
_refine_ls_abs_structure_Flack 0.01(7)
_refine_ls_extinction_method none
_refine_ls_goodness_of_fit_ref 1.081
_refine_ls_hydrogen_treatment constr
_refine_ls_matrix_type full
_refine_ls_number_parameters 290
_refine_ls_number_reflns 4299
_refine_ls_number_restraints 0
_refine_ls_restrained_S_all 1.081
_refine_ls_R_factor_all 0.0361
_refine_ls_R_factor_gt 0.0333
_refine_ls_shift/su_max 0.000
_refine_ls_shift/su_mean 0.000
_refine_ls_structure_factor_coef Fsqd
_refine_ls_weighting_details 'w=1/[\s^2^(Fo^2^)+(0.0509P)^2^+0.2256P] where P=(Fo^2^+2Fc^2^)/3'
_refine_ls_weighting_scheme calc
_refine_ls_wR_factor_gt 0.0883
_refine_ls_wR_factor_ref 0.0915
_reflns_Friedel_coverage 0.719
_reflns_Friedel_fraction_full 0.995
_reflns_Friedel_fraction_max 0.937
_reflns_number_gt 4025
_reflns_number_total 4299
_reflns_threshold_expression 'I > 2\s(I)'
_cod_data_source_file c9qo00351g4.cif
_cod_data_source_block guocui_4-9-2_collect
_cod_database_code 1554874
_shelx_shelxl_version_number 2014/7
_chemical_oxdiff_formula 'C96 H124 O28 '
_shelx_space_group_comment
;
The symmetry employed for this shelxl refinement is uniquely defined
by the following loop, which should always be used as a source of
symmetry information in preference to the above space-group names.
They are only intended as comments.
;
_shelx_estimated_absorpt_t_max 0.952
_shelx_estimated_absorpt_t_min 0.852
_reflns_odcompleteness_completeness 99.82
_reflns_odcompleteness_iscentric 1
_reflns_odcompleteness_theta 66.97
_olex2_refinement_description
;
1. Fixed Uiso
 At 1.2 times of:
  All C(H) groups, All C(H,H) groups
 At 1.5 times of:
  All C(H,H,H) groups, All O(H) groups
2.a Ternary CH refined with riding coordinates:
 C9A(H9A), C13(H13)
2.b Secondary CH2 refined with riding coordinates:
 C14(H14A,H14B)
2.c Idealised Me refined as rotating group:
 C20(H20A,H20B,H20C), C17(H17A,H17B,H17C), C19(H19A,H19B,H19C), C22(H22A,H22B,
 H22C), C18(H18A,H18B,H18C), C21(H21A,H21B,H21C), C16(H16A,H16B,H16C), C15(H15A,
 H15B,H15C)
2.d Idealised tetrahedral OH refined as rotating group:
 O4(H4), O2(H2)
;
_olex2_submission_special_instructions 'No special instructions were received'
_oxdiff_exptl_absorpt_empirical_details
;
Empirical correction (ABSPACK) includes:
- Absorption correction using spherical harmonics
- Frame scaling
;
_oxdiff_exptl_absorpt_empirical_full_max 1.292
_oxdiff_exptl_absorpt_empirical_full_min 0.666

loop_
_space_group_symop_operation_xyz
'x, y, z'
'-x+1/2, -y, z+1/2'
'-x, y+1/2, -z+1/2'
'x+1/2, -y+1/2, -z'

loop_
_atom_site_label
_atom_site_type_symbol
_atom_site_fract_x
_atom_site_fract_y
_atom_site_fract_z
_atom_site_U_iso_or_equiv
_atom_site_adp_type
_atom_site_occupancy
_atom_site_site_symmetry_order
_atom_site_calc_flag
_atom_site_refinement_flags_posn
O1 O 0.57080(19) 0.31866(9) 0.26966(8) 0.0373(3) Uani 1 1 d .
O11 O 0.30870(18) 0.35525(10) 0.31779(8) 0.0373(3) Uani 1 1 d .
O12 O 0.5639(2) 0.31513(10) 0.40086(8) 0.0389(3) Uani 1 1 d .
O6 O 0.4620(2) 0.56094(10) 0.18536(8) 0.0411(4) Uani 1 1 d .
O4 O 0.7466(2) 0.44373(12) 0.47072(9) 0.0456(4) Uani 1 1 d .
H4 H 0.8327 0.4614 0.4510 0.068 Uiso 1 1 calc GR
O2 O 0.17671(19) 0.41170(12) 0.42095(9) 0.0441(4) Uani 1 1 d .
H2 H 0.0990 0.4291 0.3949 0.066 Uiso 1 1 calc GR
O3 O 0.3339(2) 0.65037(11) 0.39723(10) 0.0534(4) Uani 1 1 d .
O5 O 0.9366(2) 0.49335(13) 0.33266(12) 0.0582(5) Uani 1 1 d .
C9A C 0.3576(3) 0.50111(14) 0.33906(11) 0.0331(4) Uani 1 1 d .
H9A H 0.2618 0.5195 0.3087 0.040 Uiso 1 1 calc R
C5 C 0.7950(3) 0.49243(15) 0.30618(13) 0.0386(5) Uani 1 1 d .
C6 C 0.6576(3) 0.34180(14) 0.33636(12) 0.0357(4) Uani 1 1 d .
C3 C 0.5738(3) 0.52816(13) 0.23287(11) 0.0337(4) Uani 1 1 d .
C2 C 0.4326(3) 0.37599(14) 0.26257(11) 0.0337(4) Uani 1 1 d .
C7A C 0.6088(3) 0.46179(15) 0.42314(11) 0.0362(5) Uani 1 1 d .
C9 C 0.4119(3) 0.57168(14) 0.39193(12) 0.0371(4) Uani 1 1 d .
C5A C 0.6508(2) 0.44285(14) 0.33931(11) 0.0329(4) Uani 1 1 d .
C7 C 0.4768(3) 0.38870(14) 0.43163(11) 0.0358(5) Uani 1 1 d .
C2A C 0.5009(2) 0.46697(13) 0.28963(11) 0.0308(4) Uani 1 1 d .
C10 C 0.3225(3) 0.41426(14) 0.37990(11) 0.0354(5) Uani 1 1 d .
C8 C 0.5398(3) 0.55249(15) 0.43635(12) 0.0399(5) Uani 1 1 d .
C4 C 0.7416(3) 0.54025(15) 0.24019(12) 0.0391(5) Uani 1 1 d .
C13 C 0.3553(3) 0.36632(15) 0.18443(12) 0.0398(5) Uani 1 1 d .
H13 H 0.2783 0.4152 0.1770 0.048 Uiso 1 1 calc R
C14 C 0.4852(3) 0.36946(18) 0.12115(12) 0.0457(5) Uani 1 1 d .
H14A H 0.5702 0.4121 0.1336 0.055 Uiso 1 1 calc R
H14B H 0.5391 0.3131 0.1171 0.055 Uiso 1 1 calc R
C20 C 0.4285(4) 0.36591(18) 0.51144(12) 0.0487(6) Uani 1 1 d .
H20A H 0.3449 0.3210 0.5108 0.073 Uiso 1 1 calc GR
H20B H 0.3847 0.4167 0.5360 0.073 Uiso 1 1 calc GR
H20C H 0.5251 0.3455 0.5381 0.073 Uiso 1 1 calc GR
C17 C 0.8237(3) 0.29611(16) 0.33625(14) 0.0472(5) Uani 1 1 d .
H17A H 0.8063 0.2343 0.3340 0.071 Uiso 1 1 calc GR
H17B H 0.8836 0.3105 0.3813 0.071 Uiso 1 1 calc GR
H17C H 0.8873 0.3144 0.2933 0.071 Uiso 1 1 calc GR
C19 C 0.5169(4) 0.6170(2) 0.12467(16) 0.0587(7) Uani 1 1 d .
H19A H 0.4218 0.6355 0.0959 0.088 Uiso 1 1 calc GR
H19B H 0.5927 0.5856 0.0929 0.088 Uiso 1 1 calc GR
H19C H 0.5724 0.6672 0.1451 0.088 Uiso 1 1 calc GR
C22 C 0.2073(4) 0.67311(19) 0.34709(19) 0.0633(8) Uani 1 1 d .
H22A H 0.2465 0.6657 0.2965 0.095 Uiso 1 1 calc GR
H22B H 0.1764 0.7329 0.3549 0.095 Uiso 1 1 calc GR
H22C H 0.1119 0.6364 0.3553 0.095 Uiso 1 1 calc GR
C18 C 0.8670(4) 0.5912(2) 0.19582(17) 0.0626(7) Uani 1 1 d .
H18A H 0.9750 0.5858 0.2188 0.094 Uiso 1 1 calc GR
H18B H 0.8348 0.6514 0.1947 0.094 Uiso 1 1 calc GR
H18C H 0.8717 0.5690 0.1455 0.094 Uiso 1 1 calc GR
C21 C 0.6087(4) 0.6113(2) 0.49596(16) 0.0613(7) Uani 1 1 d .
H21A H 0.6023 0.5826 0.5438 0.092 Uiso 1 1 calc GR
H21B H 0.5449 0.6642 0.4975 0.092 Uiso 1 1 calc GR
H21C H 0.7233 0.6246 0.4848 0.092 Uiso 1 1 calc GR
C16 C 0.2536(4) 0.2822(2) 0.17904(16) 0.0625(8) Uani 1 1 d .
H16A H 0.3254 0.2331 0.1878 0.094 Uiso 1 1 calc GR
H16B H 0.2052 0.2776 0.1299 0.094 Uiso 1 1 calc GR
H16C H 0.1663 0.2830 0.2160 0.094 Uiso 1 1 calc GR
C15 C 0.4076(4) 0.3930(3) 0.04598(15) 0.0728(9) Uani 1 1 d .
H15A H 0.4931 0.3948 0.0082 0.109 Uiso 1 1 calc GR
H15B H 0.3550 0.4490 0.0496 0.109 Uiso 1 1 calc GR
H15C H 0.3257 0.3500 0.0327 0.109 Uiso 1 1 calc GR

loop_
_atom_site_aniso_label
_atom_site_aniso_U_11
_atom_site_aniso_U_22
_atom_site_aniso_U_33
_atom_site_aniso_U_23
_atom_site_aniso_U_13
_atom_site_aniso_U_12
O1 0.0379(7) 0.0396(8) 0.0344(7) -0.0016(6) -0.0062(6) 0.0046(6)
O11 0.0350(7) 0.0431(8) 0.0337(7) 0.0005(6) -0.0014(6) -0.0069(6)
O12 0.0417(8) 0.0410(8) 0.0340(7) 0.0067(6) -0.0028(7) -0.0003(7)
O6 0.0427(8) 0.0468(8) 0.0339(7) 0.0098(6) -0.0019(6) 0.0070(7)
O4 0.0388(8) 0.0610(10) 0.0369(8) 0.0044(7) -0.0129(7) -0.0016(8)
O2 0.0329(7) 0.0613(10) 0.0380(8) 0.0049(7) 0.0052(7) -0.0058(7)
O3 0.0583(10) 0.0471(9) 0.0548(10) -0.0074(8) -0.0087(9) 0.0117(8)
O5 0.0317(8) 0.0724(12) 0.0705(12) 0.0161(10) -0.0125(9) -0.0091(8)
C9A 0.0294(9) 0.0408(10) 0.0290(9) 0.0007(8) -0.0008(8) -0.0012(8)
C5 0.0307(10) 0.0428(11) 0.0422(11) 0.0019(9) -0.0031(9) -0.0012(9)
C6 0.0326(10) 0.0418(11) 0.0327(9) 0.0025(8) -0.0041(9) 0.0019(9)
C3 0.0354(10) 0.0366(10) 0.0290(9) 0.0018(8) 0.0001(8) 0.0006(8)
C2 0.0308(9) 0.0385(10) 0.0317(9) 0.0021(8) -0.0023(8) -0.0006(8)
C7A 0.0334(10) 0.0462(12) 0.0291(9) 0.0034(9) -0.0067(8) -0.0023(9)
C9 0.0368(11) 0.0399(11) 0.0344(10) -0.0009(8) 0.0036(9) -0.0010(9)
C5A 0.0281(9) 0.0406(11) 0.0300(9) 0.0034(8) -0.0037(8) -0.0012(8)
C7 0.0377(11) 0.0405(11) 0.0291(9) 0.0031(8) -0.0020(8) -0.0022(9)
C2A 0.0286(9) 0.0355(10) 0.0283(9) 0.0019(8) -0.0025(8) 0.0015(8)
C10 0.0325(10) 0.0433(11) 0.0303(9) -0.0003(8) 0.0000(8) -0.0053(9)
C8 0.0406(12) 0.0448(12) 0.0344(10) -0.0021(9) -0.0021(9) -0.0058(9)
C4 0.0357(11) 0.0453(12) 0.0363(10) 0.0032(9) 0.0026(9) -0.0040(9)
C13 0.0381(10) 0.0473(12) 0.0340(10) -0.0037(9) -0.0089(9) 0.0006(9)
C14 0.0472(13) 0.0549(14) 0.0349(11) -0.0047(10) -0.0048(10) 0.0033(11)
C20 0.0520(13) 0.0632(15) 0.0309(10) 0.0090(10) -0.0014(10) -0.0035(12)
C17 0.0411(12) 0.0517(13) 0.0487(12) 0.0041(11) -0.0070(11) 0.0109(10)
C19 0.0628(16) 0.0636(17) 0.0495(14) 0.0274(12) 0.0009(12) 0.0093(14)
C22 0.0630(17) 0.0486(14) 0.0784(19) -0.0002(14) -0.0187(16) 0.0113(13)
C18 0.0491(14) 0.0804(19) 0.0581(15) 0.0200(14) 0.0071(13) -0.0149(14)
C21 0.0692(18) 0.0590(16) 0.0557(15) -0.0165(13) -0.0198(14) -0.0002(13)
C16 0.0668(18) 0.0726(18) 0.0480(14) -0.0080(13) -0.0094(13) -0.0239(15)
C15 0.072(2) 0.110(3) 0.0359(12) 0.0051(14) -0.0059(13) 0.0004(19)

loop_
_atom_type_symbol
_atom_type_description
_atom_type_scat_dispersion_real
_atom_type_scat_dispersion_imag
_atom_type_scat_source
C C 0.0181 0.0091 'International Tables Vol C Tables 4.2.6.8 and 6.1.1.4'
H H 0.0000 0.0000 'International Tables Vol C Tables 4.2.6.8 and 6.1.1.4'
O O 0.0492 0.0322 'International Tables Vol C Tables 4.2.6.8 and 6.1.1.4'

loop_
_geom_angle_atom_site_label_1
_geom_angle_atom_site_label_2
_geom_angle_atom_site_label_3
_geom_angle
C2 O1 C6 107.50(15)
C2 O11 C10 109.64(15)
C6 O12 C7 109.62(15)
C3 O6 C19 119.67(19)
C7A O4 H4 109.5
C10 O2 H2 109.5
C9 O3 C22 120.7(2)
C9 C9A H9A 111.4
C9 C9A C2A 112.92(17)
C9 C9A C10 112.38(16)
C2A C9A H9A 111.4
C2A C9A C10 96.40(16)
C10 C9A H9A 111.4
O5 C5 C5A 124.3(2)
O5 C5 C4 125.3(2)
C4 C5 C5A 110.35(17)
O1 C6 O12 110.03(16)
O1 C6 C5A 105.10(16)
O1 C6 C17 108.35(18)
O12 C6 C5A 103.88(16)
O12 C6 C17 109.35(17)
C17 C6 C5A 119.83(19)
O6 C3 C2A 113.87(18)
O6 C3 C4 132.3(2)
C4 C3 C2A 113.86(19)
O1 C2 O11 109.93(16)
O1 C2 C2A 104.56(15)
O1 C2 C13 109.63(17)
O11 C2 C2A 103.15(15)
O11 C2 C13 108.85(16)
C13 C2 C2A 120.31(17)
O4 C7A C5A 111.63(17)
O4 C7A C7 109.30(17)
O4 C7A C8 111.74(18)
C7 C7A C5A 96.05(16)
C8 C7A C5A 113.50(17)
C8 C7A C7 113.65(18)
O3 C9 C9A 123.45(19)
C8 C9 O3 120.6(2)
C8 C9 C9A 115.9(2)
C5 C5A C6 117.72(18)
C5 C5A C7A 116.56(18)
C5 C5A C2A 104.57(16)
C6 C5A C7A 103.09(16)
C2A C5A C6 104.42(16)
C2A C5A C7A 109.80(16)
O12 C7 C7A 101.62(16)
O12 C7 C10 110.49(16)
O12 C7 C20 107.50(18)
C7A C7 C10 107.15(17)
C20 C7 C7A 115.70(18)
C20 C7 C10 113.71(19)
C9A C2A C2 102.59(16)
C3 C2A C9A 117.58(17)
C3 C2A C2 118.98(16)
C3 C2A C5A 103.65(16)
C5A C2A C9A 109.57(16)
C5A C2A C2 103.52(16)
O11 C10 C9A 101.30(15)
O11 C10 C7 110.53(17)
O2 C10 O11 109.05(16)
O2 C10 C9A 115.40(18)
O2 C10 C7 110.10(16)
C9A C10 C7 110.12(16)
C9 C8 C7A 113.13(19)
C9 C8 C21 125.0(2)
C21 C8 C7A 121.9(2)
C5 C4 C18 119.6(2)
C3 C4 C5 107.42(19)
C3 C4 C18 133.0(2)
C2 C13 H13 107.6
C2 C13 C14 113.02(18)
C14 C13 H13 107.6
C16 C13 C2 110.74(19)
C16 C13 H13 107.6
C16 C13 C14 109.9(2)
C13 C14 H14A 109.2
C13 C14 H14B 109.2
H14A C14 H14B 107.9
C15 C14 C13 112.2(2)
C15 C14 H14A 109.2
C15 C14 H14B 109.2
C7 C20 H20A 109.5
C7 C20 H20B 109.5
C7 C20 H20C 109.5
H20A C20 H20B 109.5
H20A C20 H20C 109.5
H20B C20 H20C 109.5
C6 C17 H17A 109.5
C6 C17 H17B 109.5
C6 C17 H17C 109.5
H17A C17 H17B 109.5
H17A C17 H17C 109.5
H17B C17 H17C 109.5
O6 C19 H19A 109.5
O6 C19 H19B 109.5
O6 C19 H19C 109.5
H19A C19 H19B 109.5
H19A C19 H19C 109.5
H19B C19 H19C 109.5
O3 C22 H22A 109.5
O3 C22 H22B 109.5
O3 C22 H22C 109.5
H22A C22 H22B 109.5
H22A C22 H22C 109.5
H22B C22 H22C 109.5
C4 C18 H18A 109.5
C4 C18 H18B 109.5
C4 C18 H18C 109.5
H18A C18 H18B 109.5
H18A C18 H18C 109.5
H18B C18 H18C 109.5
C8 C21 H21A 109.5
C8 C21 H21B 109.5
C8 C21 H21C 109.5
H21A C21 H21B 109.5
H21A C21 H21C 109.5
H21B C21 H21C 109.5
C13 C16 H16A 109.5
C13 C16 H16B 109.5
C13 C16 H16C 109.5
H16A C16 H16B 109.5
H16A C16 H16C 109.5
H16B C16 H16C 109.5
C14 C15 H15A 109.5
C14 C15 H15B 109.5
C14 C15 H15C 109.5
H15A C15 H15B 109.5
H15A C15 H15C 109.5
H15B C15 H15C 109.5

loop_
_geom_bond_atom_site_label_1
_geom_bond_atom_site_label_2
_geom_bond_distance
O1 C6 1.421(2)
O1 C2 1.419(3)
O11 C2 1.432(2)
O11 C10 1.434(3)
O12 C6 1.431(3)
O12 C7 1.435(3)
O6 C3 1.330(3)
O6 C19 1.450(3)
O4 H4 0.8200
O4 C7A 1.418(2)
O2 H2 0.8200
O2 C10 1.377(3)
O3 C9 1.363(3)
O3 C22 1.395(3)
O5 C5 1.227(3)
C9A H9A 0.9800
C9A C9 1.499(3)
C9A C2A 1.538(3)
C9A C10 1.544(3)
C5 C5A 1.503(3)
C5 C4 1.450(3)
C6 C5A 1.553(3)
C6 C17 1.503(3)
C3 C2A 1.498(3)
C3 C4 1.362(3)
C2 C2A 1.575(3)
C2 C13 1.530(3)
C7A C5A 1.557(3)
C7A C7 1.548(3)
C7A C8 1.516(3)
C9 C8 1.326(3)
C5A C2A 1.535(3)
C7 C10 1.590(3)
C7 C20 1.514(3)
C8 C21 1.498(3)
C4 C18 1.498(3)
C13 H13 0.9800
C13 C14 1.534(3)
C13 C16 1.530(4)
C14 H14A 0.9700
C14 H14B 0.9700
C14 C15 1.519(3)
C20 H20A 0.9600
C20 H20B 0.9600
C20 H20C 0.9600
C17 H17A 0.9600
C17 H17B 0.9600
C17 H17C 0.9600
C19 H19A 0.9600
C19 H19B 0.9600
C19 H19C 0.9600
C22 H22A 0.9600
C22 H22B 0.9600
C22 H22C 0.9600
C18 H18A 0.9600
C18 H18B 0.9600
C18 H18C 0.9600
C21 H21A 0.9600
C21 H21B 0.9600
C21 H21C 0.9600
C16 H16A 0.9600
C16 H16B 0.9600
C16 H16C 0.9600
C15 H15A 0.9600
C15 H15B 0.9600
C15 H15C 0.9600

loop_
_geom_torsion_atom_site_label_1
_geom_torsion_atom_site_label_2
_geom_torsion_atom_site_label_3
_geom_torsion_atom_site_label_4
_geom_torsion
O1 C6 C5A C5 -93.6(2)
O1 C6 C5A C7A 136.59(16)
O1 C6 C5A C2A 21.8(2)
O1 C2 C2A C9A -136.66(16)
O1 C2 C2A C3 91.6(2)
O1 C2 C2A C5A -22.66(18)
O1 C2 C13 C14 -48.5(2)
O1 C2 C13 C16 75.4(2)
O11 C2 C2A C9A -21.68(18)
O11 C2 C2A C3 -153.44(17)
O11 C2 C2A C5A 92.32(17)
O11 C2 C13 C14 -168.72(18)
O11 C2 C13 C16 -44.9(3)
O12 C6 C5A C5 150.85(17)
O12 C6 C5A C7A 21.00(19)
O12 C6 C5A C2A -93.77(17)
O12 C7 C10 O11 1.8(2)
O12 C7 C10 O2 122.38(18)
O12 C7 C10 C9A -109.27(19)
O6 C3 C2A C9A -55.9(2)
O6 C3 C2A C2 68.8(2)
O6 C3 C2A C5A -177.00(17)
O6 C3 C4 C5 175.5(2)
O6 C3 C4 C18 -3.6(5)
O4 C7A C5A C5 -59.0(3)
O4 C7A C5A C6 71.6(2)
O4 C7A C5A C2A -177.60(17)
O4 C7A C7 O12 -66.43(19)
O4 C7A C7 C10 177.63(16)
O4 C7A C7 C20 49.6(3)
O4 C7A C8 C9 179.22(19)
O4 C7A C8 C21 -2.8(3)
O3 C9 C8 C7A 179.19(19)
O3 C9 C8 C21 1.3(4)
O5 C5 C5A C6 -68.3(3)
O5 C5 C5A C7A 55.0(3)
O5 C5 C5A C2A 176.4(2)
O5 C5 C4 C3 -174.9(2)
O5 C5 C4 C18 4.3(4)
C9A C9 C8 C7A 1.3(3)
C9A C9 C8 C21 -176.7(2)
C5 C5A C2A C9A -126.36(18)
C5 C5A C2A C3 -0.1(2)
C5 C5A C2A C2 124.77(17)
C6 O1 C2 O11 -71.66(19)
C6 O1 C2 C2A 38.48(19)
C6 O1 C2 C13 168.73(17)
C6 O12 C7 C7A -39.61(19)
C6 O12 C7 C10 73.9(2)
C6 O12 C7 C20 -161.54(18)
C6 C5A C2A C9A 109.37(18)
C6 C5A C2A C3 -124.33(17)
C6 C5A C2A C2 0.50(19)
C2 O1 C6 O12 72.93(19)
C2 O1 C6 C5A -38.3(2)
C2 O1 C6 C17 -167.57(17)
C2 O11 C10 O2 162.15(16)
C2 O11 C10 C9A 40.02(19)
C2 O11 C10 C7 -76.68(19)
C2 C13 C14 C15 -159.1(2)
C7A C5A C2A C9A -0.6(2)
C7A C5A C2A C3 125.72(18)
C7A C5A C2A C2 -109.45(18)
C7A C7 C10 O11 111.73(19)
C7A C7 C10 O2 -127.73(18)
C7A C7 C10 C9A 0.6(2)
C9 C9A C2A C3 -66.7(2)
C9 C9A C2A C2 160.66(17)
C9 C9A C2A C5A 51.2(2)
C9 C9A C10 O11 -168.42(17)
C9 C9A C10 O2 74.0(2)
C9 C9A C10 C7 -51.4(2)
C5A C5 C4 C3 3.6(3)
C5A C5 C4 C18 -177.2(2)
C5A C7A C7 O12 49.03(17)
C5A C7A C7 C10 -66.90(19)
C5A C7A C7 C20 165.1(2)
C5A C7A C8 C9 51.9(3)
C5A C7A C8 C21 -130.1(2)
C7 O12 C6 O1 -100.63(18)
C7 O12 C6 C5A 11.4(2)
C7 O12 C6 C17 140.48(19)
C7 C7A C5A C5 -172.53(17)
C7 C7A C5A C6 -41.98(19)
C7 C7A C5A C2A 68.8(2)
C7 C7A C8 C9 -56.5(2)
C7 C7A C8 C21 121.5(2)
C2A C9A C9 O3 127.6(2)
C2A C9A C9 C8 -54.6(3)
C2A C9A C10 O11 -50.39(17)
C2A C9A C10 O2 -168.00(16)
C2A C9A C10 C7 66.62(18)
C2A C3 C4 C5 -3.8(3)
C2A C3 C4 C18 177.2(3)
C2A C2 C13 C14 72.7(3)
C2A C2 C13 C16 -163.4(2)
C10 O11 C2 O1 99.66(18)
C10 O11 C2 C2A -11.40(19)
C10 O11 C2 C13 -140.25(18)
C10 C9A C9 O3 -124.7(2)
C10 C9A C9 C8 53.2(3)
C10 C9A C2A C3 175.64(17)
C10 C9A C2A C2 43.05(17)
C10 C9A C2A C5A -66.43(19)
C8 C7A C5A C5 68.4(2)
C8 C7A C5A C6 -161.06(17)
C8 C7A C5A C2A -50.2(2)
C8 C7A C7 O12 167.99(16)
C8 C7A C7 C10 52.1(2)
C8 C7A C7 C20 -75.9(2)
C4 C5 C5A C6 113.2(2)
C4 C5 C5A C7A -123.5(2)
C4 C5 C5A C2A -2.1(2)
C4 C3 C2A C9A 123.5(2)
C4 C3 C2A C2 -111.8(2)
C4 C3 C2A C5A 2.4(2)
C13 C2 C2A C9A 99.7(2)
C13 C2 C2A C3 -32.0(3)
C13 C2 C2A C5A -146.29(18)
C20 C7 C10 O11 -119.1(2)
C20 C7 C10 O2 1.4(3)
C20 C7 C10 C9A 129.8(2)
C17 C6 C5A C5 28.5(3)
C17 C6 C5A C7A -101.4(2)
C17 C6 C5A C2A 143.9(2)
C19 O6 C3 C2A -176.3(2)
C19 O6 C3 C4 4.4(4)
C22 O3 C9 C9A -6.8(3)
C22 O3 C9 C8 175.4(2)
C16 C13 C14 C15 76.7(3)
